data_4073840
loop_
_publ_author_name
'Vicente, Jos\'e'
'Arcas, Aurelia'
'Fern\'andez-Hern\'andez, Jes\'us M.'
'Aull\'on, Gabriel'
'Bautista, Delia'

_publ_section_title
;
 Acetonyl Platinum(II) Complexes&#x2020;
;
_journal_issue 25
_journal_name_full Organometallics
_journal_page_first 6155
_journal_paper_doi 10.1021/om700665n
_journal_volume 26
_journal_year 2007
_chemical_formula_sum 'C9 H21 Cl2 N O Pt'
_chemical_formula_weight 425.26
_chemical_name_systematic
; 
 ? 
;
_space_group_IT_number 14
_symmetry_cell_setting monoclinic
_symmetry_space_group_name_Hall '-P 2yn'
_symmetry_space_group_name_H-M 'P 1 21/n 1'
_atom_sites_solution_hydrogens geom
_atom_sites_solution_primary patterson
_atom_sites_solution_secondary difmap
_audit_creation_method SHELXL-97
_cell_angle_alpha 90.00
_cell_angle_beta 105.857(2)
_cell_angle_gamma 90.00
_cell_formula_units_Z 4
_cell_length_a 12.4295(6)
_cell_length_b 7.6154(4)
_cell_length_c 15.0557(8)
_cell_measurement_reflns_used 5548
_cell_measurement_temperature 100(2)
_cell_measurement_theta_max 28.17
_cell_measurement_theta_min 2.49
_cell_volume 1370.88(12)
_computing_cell_refinement 'Bruker SAINT'
_computing_data_collection 'Bruker SMART'
_computing_data_reduction 'Bruker SAINT'
_computing_molecular_graphics 'Bruker SHELXTL'
_computing_publication_material 'Bruker SHELXTL'
_computing_structure_refinement 'SHELXL-97 (Sheldrick, 1997)'
_computing_structure_solution 'SHELXS-97 (Sheldrick, 1990)'
_diffrn_ambient_temperature 100(2)
_diffrn_detector_area_resol_mean 8.26
_diffrn_measured_fraction_theta_full 0.996
_diffrn_measured_fraction_theta_max 0.996
_diffrn_measurement_device_type 'Bruker APEX'
_diffrn_measurement_method \w-scan
_diffrn_radiation_monochromator graphite
_diffrn_radiation_source 'fine-focus sealed tube'
_diffrn_radiation_type MoK\a
_diffrn_radiation_wavelength 0.71073
_diffrn_reflns_av_R_equivalents 0.0207
_diffrn_reflns_av_sigmaI/netI 0.0265
_diffrn_reflns_limit_h_max 13
_diffrn_reflns_limit_h_min -15
_diffrn_reflns_limit_k_max 9
_diffrn_reflns_limit_k_min -8
_diffrn_reflns_limit_l_max 18
_diffrn_reflns_limit_l_min -18
_diffrn_reflns_number 8018
_diffrn_reflns_theta_full 26.50
_diffrn_reflns_theta_max 26.73
_diffrn_reflns_theta_min 1.89
_exptl_absorpt_coefficient_mu 10.599
_exptl_absorpt_correction_T_max 0.4488
_exptl_absorpt_correction_T_min 0.1692
_exptl_absorpt_correction_type multi-scan
_exptl_absorpt_process_details SADABS
_exptl_crystal_colour colourless
_exptl_crystal_density_diffrn 2.060
_exptl_crystal_density_method 'not measured'
_exptl_crystal_description lath
_exptl_crystal_F_000 808
_exptl_crystal_size_max 0.26
_exptl_crystal_size_mid 0.17
_exptl_crystal_size_min 0.09
_refine_diff_density_max 0.855
_refine_diff_density_min -1.180
_refine_diff_density_rms 0.134
_refine_ls_extinction_method none
_refine_ls_goodness_of_fit_ref 1.185
_refine_ls_hydrogen_treatment 'rigid methyls, others riding'
_refine_ls_matrix_type full
_refine_ls_number_parameters 132
_refine_ls_number_reflns 2896
_refine_ls_number_restraints 0
_refine_ls_restrained_S_all 1.185
_refine_ls_R_factor_all 0.0219
_refine_ls_R_factor_gt 0.0212
_refine_ls_shift/su_max 0.002
_refine_ls_shift/su_mean 0.000
_refine_ls_structure_factor_coef Fsqd
_refine_ls_weighting_details 'calc w=1/[\s^2^(Fo^2^)+(0.0146P)^2^+1.2250P] where P=(Fo^2^+2Fc^2^)/3'
_refine_ls_weighting_scheme calc
_refine_ls_wR_factor_gt 0.0454
_refine_ls_wR_factor_ref 0.0457
_reflns_number_gt 2840
_reflns_number_total 2896
_reflns_threshold_expression >2sigma(I)
_cod_data_source_file om700665n-file002.cif
_cod_data_source_block jm667bs
_cod_original_sg_symbol_H-M ' P 2(1)/n'
_cod_database_code 4073840

loop_
_symmetry_equiv_pos_as_xyz
'x, y, z'
'-x+1/2, y+1/2, -z+1/2'
'-x, -y, -z'
'x-1/2, -y-1/2, z-1/2'

loop_
_atom_site_label
_atom_site_type_symbol
_atom_site_fract_x
_atom_site_fract_y
_atom_site_fract_z
_atom_site_U_iso_or_equiv
_atom_site_adp_type
_atom_site_occupancy
_atom_site_symmetry_multiplicity
_atom_site_calc_flag
_atom_site_refinement_flags
Pt1 Pt 0.728715(11) 0.841205(17) 0.484935(9) 0.01275(5) Uani 1 1 d .
Cl1 Cl 0.68234(8) 0.57565(12) 0.40750(6) 0.01906(19) Uani 1 1 d .
Cl2 Cl 0.87513(8) 0.88150(13) 0.41238(7) 0.0229(2) Uani 1 1 d .
N1 N 0.9862(3) 0.4435(4) 0.3064(2) 0.0160(7) Uani 1 1 d .
O1 O 0.6739(2) 0.7825(4) 0.70793(17) 0.0215(6) Uani 1 1 d .
C1 C 0.5987(3) 0.8115(5) 0.5456(2) 0.0158(8) Uani 1 1 d .
H1A H 0.5717 0.9283 0.5589 0.019 Uiso 1 1 calc R
H1B H 0.5357 0.7489 0.5028 0.019 Uiso 1 1 calc R
C2 C 0.6385(3) 0.7098(5) 0.6330(3) 0.0161(8) Uani 1 1 d .
C3 C 0.6312(3) 0.5131(5) 0.6264(3) 0.0200(8) Uani 1 1 d .
H3A H 0.6821 0.4612 0.6816 0.024 Uiso 1 1 calc R
H3B H 0.6522 0.4740 0.5715 0.024 Uiso 1 1 calc R
H3C H 0.5544 0.4759 0.6219 0.024 Uiso 1 1 calc R
C4 C 0.8028(3) 1.0338(5) 0.5852(3) 0.0190(8) Uani 1 1 d .
H4A H 0.7791 1.0337 0.6428 0.023 Uiso 1 1 calc R
H4B H 0.8838 1.0553 0.5952 0.023 Uiso 1 1 calc R
C5 C 0.7309(4) 1.1155(5) 0.5087(3) 0.0219(9) Uani 1 1 d .
H5A H 0.7664 1.1890 0.4703 0.026 Uiso 1 1 calc R
H5B H 0.6618 1.1675 0.5179 0.026 Uiso 1 1 calc R
C6 C 1.0656(3) 0.5442(6) 0.3823(3) 0.0264(9) Uani 1 1 d .
H6A H 1.1087 0.4620 0.4286 0.032 Uiso 1 1 calc R
H6B H 1.0232 0.6236 0.4114 0.032 Uiso 1 1 calc R
H6C H 1.1168 0.6126 0.3566 0.032 Uiso 1 1 calc R
C7 C 0.9143(4) 0.3258(6) 0.3464(4) 0.0364(12) Uani 1 1 d .
H7A H 0.8646 0.2572 0.2968 0.044 Uiso 1 1 calc R
H7B H 0.8695 0.3974 0.3770 0.044 Uiso 1 1 calc R
H7C H 0.9620 0.2460 0.3914 0.044 Uiso 1 1 calc R
C8 C 0.9140(3) 0.5706(5) 0.2409(3) 0.0248(9) Uani 1 1 d .
H8A H 0.9609 0.6452 0.2137 0.030 Uiso 1 1 calc R
H8B H 0.8732 0.6440 0.2742 0.030 Uiso 1 1 calc R
H8C H 0.8606 0.5060 0.1919 0.030 Uiso 1 1 calc R
C9 C 1.0508(3) 0.3355(5) 0.2565(3) 0.0231(9) Uani 1 1 d .
H9A H 0.9989 0.2699 0.2069 0.028 Uiso 1 1 calc R
H9B H 1.0987 0.2530 0.2997 0.028 Uiso 1 1 calc R
H9C H 1.0972 0.4124 0.2301 0.028 Uiso 1 1 calc R

loop_
_atom_site_aniso_label
_atom_site_aniso_U_11
_atom_site_aniso_U_22
_atom_site_aniso_U_33
_atom_site_aniso_U_23
_atom_site_aniso_U_13
_atom_site_aniso_U_12
Pt1 0.01433(9) 0.01160(8) 0.01156(8) 0.00010(5) 0.00226(6) 0.00163(5)
Cl1 0.0215(5) 0.0162(4) 0.0181(4) -0.0046(3) 0.0031(4) 0.0003(4)
Cl2 0.0245(5) 0.0212(5) 0.0267(5) -0.0016(4) 0.0135(4) -0.0008(4)
N1 0.0172(16) 0.0171(16) 0.0146(15) -0.0041(12) 0.0057(13) 0.0010(13)
O1 0.0270(15) 0.0238(15) 0.0138(13) -0.0021(11) 0.0054(11) -0.0013(12)
C1 0.0160(19) 0.0132(17) 0.0166(18) -0.0019(14) 0.0018(15) 0.0022(14)
C2 0.0095(17) 0.0204(19) 0.0203(19) 0.0019(15) 0.0072(15) 0.0009(14)
C3 0.021(2) 0.019(2) 0.0195(19) 0.0015(15) 0.0042(16) -0.0056(16)
C4 0.021(2) 0.0126(18) 0.022(2) -0.0060(15) 0.0031(16) -0.0036(15)
C5 0.026(2) 0.0132(19) 0.026(2) -0.0027(16) 0.0068(17) 0.0012(16)
C6 0.025(2) 0.029(2) 0.019(2) -0.0084(17) -0.0053(17) 0.0072(18)
C7 0.036(3) 0.028(3) 0.053(3) -0.001(2) 0.027(2) -0.004(2)
C8 0.025(2) 0.029(2) 0.0165(19) -0.0014(16) -0.0017(16) 0.0094(18)
C9 0.021(2) 0.022(2) 0.027(2) -0.0081(16) 0.0097(18) 0.0002(16)

loop_
_atom_type_symbol
_atom_type_description
_atom_type_scat_dispersion_real
_atom_type_scat_dispersion_imag
_atom_type_scat_source
C C 0.0033 0.0016 'International Tables Vol C Tables 4.2.6.8 and 6.1.1.4'
H H 0.0000 0.0000 'International Tables Vol C Tables 4.2.6.8 and 6.1.1.4'
Cl Cl 0.1484 0.1585 'International Tables Vol C Tables 4.2.6.8 and 6.1.1.4'
N N 0.0061 0.0033 'International Tables Vol C Tables 4.2.6.8 and 6.1.1.4'
O O 0.0106 0.0060 'International Tables Vol C Tables 4.2.6.8 and 6.1.1.4'
Pt Pt -1.7033 8.3905 'International Tables Vol C Tables 4.2.6.8 and 6.1.1.4'

loop_
_geom_angle_atom_site_label_1
_geom_angle_atom_site_label_2
_geom_angle_atom_site_label_3
_geom_angle
C1 Pt1 C5 90.52(15)
C1 Pt1 C4 90.06(15)
C5 Pt1 C4 38.41(14)
C1 Pt1 Cl1 90.55(10)
C5 Pt1 Cl1 158.70(11)
C4 Pt1 Cl1 162.85(10)
C1 Pt1 Cl2 178.38(10)
C5 Pt1 Cl2 88.52(12)
C4 Pt1 Cl2 89.98(11)
Cl1 Pt1 Cl2 89.88(3)
C9 N1 C8 109.5(3)
C9 N1 C6 109.5(3)
C8 N1 C6 108.9(3)
C9 N1 C7 109.5(3)
C8 N1 C7 109.6(3)
C6 N1 C7 109.8(3)
C2 C1 Pt1 109.6(2)
O1 C2 C1 121.8(3)
O1 C2 C3 120.8(3)
C1 C2 C3 117.4(3)
C5 C4 Pt1 70.5(2)
C4 C5 Pt1 71.1(2)

loop_
_geom_bond_atom_site_label_1
_geom_bond_atom_site_label_2
_geom_bond_distance
Pt1 C1 2.075(4)
Pt1 C5 2.118(4)
Pt1 C4 2.125(4)
Pt1 Cl1 2.3267(9)
Pt1 Cl2 2.3845(10)
N1 C9 1.488(5)
N1 C8 1.494(5)
N1 C6 1.500(5)
N1 C7 1.503(5)
O1 C2 1.225(4)
C1 C2 1.490(5)
C2 C3 1.502(5)
C4 C5 1.396(5)

loop_
_geom_hbond_atom_site_label_D
_geom_hbond_atom_site_label_H
_geom_hbond_atom_site_label_A
_geom_hbond_distance_DH
_geom_hbond_distance_HA
_geom_hbond_distance_DA
_geom_hbond_angle_DHA
_geom_hbond_site_symmetry_A
C7 H7B Cl1 0.98 2.84 3.772(5) 159.9 .
C6 H6B Cl2 0.98 2.69 3.605(4) 154.7 .
C8 H8B Cl2 0.98 2.75 3.631(4) 149.7 .
C6 H6A Pt1 0.98 3.11 4.043(4) 159.8 3_766
C3 H3C Cl1 0.98 2.88 3.849(4) 170.0 3_666
C9 H9A Cl1 0.98 2.85 3.808(4) 166.7 2_645
C8 H8C Pt1 0.98 2.88 3.803(4) 158.0 2_645
C3 H3A O1 0.98 2.49 3.445(5) 165.3 2_646
C9 H9C O1 0.98 2.57 3.457(5) 151.0 4_675
